data_1535099
loop_
_publ_author_name
'Belokoneva, E.L.'
'Mill', B.V.'

_publ_section_title
;
 Crystal structures of K Ta O Ge O4 and Rb Sb O Ge O4.
;
_journal_name_full 'Zhurnal Neorganicheskoi Khimii'
_journal_page_first 998
_journal_page_last 1003
_journal_volume 37
_journal_year 1992
_chemical_formula_sum 'Ge O5 Rb Sb'
_chemical_name_systematic 'Rb Sb O (Ge O4)'
_space_group_IT_number 33
_symmetry_space_group_name_Hall 'P 2c -2n'
_symmetry_space_group_name_H-M 'P n a 21'
_cell_angle_alpha 90
_cell_angle_beta 90
_cell_angle_gamma 90
_cell_formula_units_Z 8
_cell_length_a 13.382
_cell_length_b 6.708
_cell_length_c 10.746
_cell_volume 964.630
_citation_journal_id_ASTM ZNOKAQ
_cod_data_source_file Belokoneva_ZNOKAQ_1992_1267.cif
_cod_data_source_block Ge1O5Rb1Sb1
_cod_original_cell_volume 964.6304
_cod_original_formula_sum 'Ge1 O5 Rb1 Sb1'
_cod_database_code 1535099

loop_
_symmetry_equiv_pos_as_xyz
x,y,z
-x,-y,z+1/2
-x+1/2,y+1/2,z+1/2
x+1/2,-y+1/2,z

loop_
_atom_site_label
_atom_site_type_symbol
_atom_site_fract_x
_atom_site_fract_y
_atom_site_fract_z
_atom_site_occupancy
_atom_site_U_iso_or_equiv
O1 O-2 0.4852 0.4914 0.8749 1 0.0
Rb2 Rb+1 0.1105 0.7 0.9229 1 0.0
Sb2 Sb+5 0.38115 0.5055 0 1 0.0
Sb1 Sb+5 0.24609 0.25499 0.75396 1 0.0
O2 O-2 0.9928 0.9596 0.1189 1 0.0
O4 O-2 0.8984 0.6686 0.2759 1 0.0
O5 O-2 0.1081 0.2972 0.4615 1 0.0
O7 O-2 0.2656 0.5548 0.3838 1 0.0
Ge1 Ge+4 0.49864 0.31821 0.7496 1 0.0
Ge2 Ge+4 0.18041 0.5085 0.4998 1 0.0
O3 O-2 0.388 0.1733 0.7399 1 0.0
Rb1 Rb+1 0.3871 0.7809 0.6637 1 0.0
O8 O-2 0.7643 0.0422 0.624 1 0.0
O6 O-2 0.607 0.7865 0.5345 1 0.0
O10 O-2 0.7182 0.455 0.6304 1 0.0
O9 O-2 0.2272 0.9654 0.3784 1 0.0
